data_7707175
loop_
_publ_author_name
'Ghosh, Subrata'
'Kamilya, Sujit'
'Pramanik, Titas'
'Mohanty, Ashutosh'
'Rouzi\`eres, Mathieu'
'Herchel, Radovan'
'Mehta, Sakshi'
'Mondal, Abhishake'

_publ_section_title
;
 Thermo- and photoinduced spin state switching in an iron(II) 2D
 coordination network associated with large light-induced thermal
 hysteresis and tuning of dimensionality <i>via</i> ligand modulation.
;
_journal_issue 22
_journal_name_full 'Dalton transactions (Cambridge, England : 2003)'
_journal_page_first 7725
_journal_page_last 7735
_journal_paper_doi 10.1039/d1dt00212k
_journal_volume 50
_journal_year 2021
_chemical_formula_moiety 'C36 H32 Fe N6 O6 S4'
_chemical_formula_sum 'C36 H32 Fe N6 O6 S4'
_chemical_formula_weight 828.76
_space_group_crystal_system monoclinic
_space_group_IT_number 15
_space_group_name_Hall '-I 2ya'
_space_group_name_H-M_alt 'I 1 2/a 1'
_atom_sites_solution_hydrogens mixed
_atom_sites_solution_primary dual
_audit_creation_date 2021-03-05
_audit_creation_method
;
Olex2 1.3
(compiled 2020.11.12 svn.r5f609507 for OlexSys, GUI svn.r6272)
;
_audit_update_record
;
2021-03-05 deposited with the CCDC.	2021-04-22 downloaded from the CCDC.
;
_cell_angle_alpha 90
_cell_angle_beta 95.245(2)
_cell_angle_gamma 90
_cell_formula_units_Z 4
_cell_length_a 19.6279(4)
_cell_length_b 7.7600(2)
_cell_length_c 26.5705(6)
_cell_measurement_reflns_used 24749
_cell_measurement_temperature 120(2)
_cell_measurement_theta_max 30.4920
_cell_measurement_theta_min 3.5880
_cell_volume 4030.07(16)
_computing_cell_refinement 'CrysAlisPro 1.171.38.46 (Rigaku OD, 2015)'
_computing_data_collection 'CrysAlisPro 1.171.38.46 (Rigaku OD, 2015)'
_computing_data_reduction 'CrysAlisPro 1.171.38.46 (Rigaku OD, 2015)'
_computing_molecular_graphics 'Olex2 1.3 (Dolomanov et al., 2009)'
_computing_publication_material 'Olex2 1.3 (Dolomanov et al., 2009)'
_computing_structure_refinement 'SHELXL 2018/3 (Sheldrick, 2015)'
_computing_structure_solution 'SHELXT  (Sheldrick, 2015)'
_diffrn_ambient_temperature 120(2)
_diffrn_measured_fraction_theta_full 0.998
_diffrn_measured_fraction_theta_max 0.998
_diffrn_measurement_device_type 'Xcalibur, Eos, Nova'
_diffrn_measurement_method '\w scans'
_diffrn_radiation_type MoK\a
_diffrn_radiation_wavelength 0.71073
_diffrn_reflns_av_R_equivalents 0.0458
_diffrn_reflns_av_unetI/netI 0.0204
_diffrn_reflns_Laue_measured_fraction_full 0.998
_diffrn_reflns_Laue_measured_fraction_max 0.998
_diffrn_reflns_limit_h_max 25
_diffrn_reflns_limit_h_min -25
_diffrn_reflns_limit_k_max 10
_diffrn_reflns_limit_k_min -10
_diffrn_reflns_limit_l_max 34
_diffrn_reflns_limit_l_min -34
_diffrn_reflns_number 48423
_diffrn_reflns_point_group_measured_fraction_full 0.998
_diffrn_reflns_point_group_measured_fraction_max 0.998
_diffrn_reflns_theta_full 25.242
_diffrn_reflns_theta_max 27.481
_diffrn_reflns_theta_min 3.397
_diffrn_source 'fine-focus sealed tube'
_exptl_absorpt_coefficient_mu 0.632
_exptl_absorpt_correction_T_max 0.782
_exptl_absorpt_correction_T_min 0.643
_exptl_absorpt_correction_type multi-scan
_exptl_absorpt_process_details 'CrysAlis RED (Oxford Diffraction,2015)'
_exptl_crystal_colour YELLOW
_exptl_crystal_density_diffrn 1.366
_exptl_crystal_description BLOCK
_exptl_crystal_F_000 1712
_exptl_crystal_size_max 0.38
_exptl_crystal_size_mid 0.33
_exptl_crystal_size_min 0.24
_refine_diff_density_max 0.773
_refine_diff_density_min -0.452
_refine_diff_density_rms 0.053
_refine_ls_extinction_method none
_refine_ls_goodness_of_fit_ref 1.032
_refine_ls_hydrogen_treatment mixed
_refine_ls_matrix_type full
_refine_ls_number_parameters 257
_refine_ls_number_reflns 4601
_refine_ls_number_restraints 0
_refine_ls_restrained_S_all 1.032
_refine_ls_R_factor_all 0.0408
_refine_ls_R_factor_gt 0.0361
_refine_ls_shift/su_max 0.001
_refine_ls_shift/su_mean 0.000
_refine_ls_structure_factor_coef Fsqd
_refine_ls_weighting_details 'w=1/[\s^2^(Fo^2^)+(0.0375P)^2^+6.8441P] where P=(Fo^2^+2Fc^2^)/3'
_refine_ls_weighting_scheme calc
_refine_ls_wR_factor_gt 0.0891
_refine_ls_wR_factor_ref 0.0924
_reflns_Friedel_coverage 0.000
_reflns_number_gt 4107
_reflns_number_total 4601
_reflns_threshold_expression 'I > 2\s(I)'
_cod_data_source_file d1dt00212k2.cif
_cod_data_source_block Complex1_120K
_cod_depositor_comments 'Adding full bibliography for 7707175--7707178.cif.'
_cod_database_code 7707175
_shelx_shelxl_version_number 2018/3
_shelx_space_group_comment
;
The symmetry employed for this shelxl refinement is uniquely defined
by the following loop, which should always be used as a source of
symmetry information in preference to the above space-group names.
They are only intended as comments.
;
_olex2_refinement_description
;
1. Fixed Uiso
 At 1.2 times of:
  All C(H) groups, All C(H,H) groups
 At 1.5 times of:
  All C(H,H,H) groups
2. Others
 Sof(C18A)=Sof(H18A)=Sof(H18B)=Sof(H18C)=1-FVAR(1)
 Sof(C18B)=Sof(H18D)=Sof(H18E)=Sof(H18F)=FVAR(1)
3.a Secondary CH2 refined with riding coordinates:
 C11(H11A,H11B), C12(H12A,H12B)
3.b Aromatic/amide H refined with riding coordinates:
 C6(H6), C5(H5), C2(H2), C3(H3), C14(H14), C17(H17), C15(H15), C16(H16)
3.c Idealised Me refined as rotating group:
 C18A(H18A,H18B,H18C), C18B(H18D,H18E,H18F)
;
_smtbx_masks_void_probe_radius 1.2
_smtbx_masks_void_truncation_radius 1.2
_olex2_submission_special_instructions 'No special instructions were received'

loop_
_space_group_symop_operation_xyz
'x, y, z'
'-x+1/2, y, -z'
'x+1/2, y+1/2, z+1/2'
'-x+1, y+1/2, -z+1/2'
'-x, -y, -z'
'x-1/2, -y, z'
'-x+1/2, -y+1/2, -z+1/2'
'x, -y+1/2, z+1/2'

loop_
_atom_site_label
_atom_site_type_symbol
_atom_site_fract_x
_atom_site_fract_y
_atom_site_fract_z
_atom_site_U_iso_or_equiv
_atom_site_adp_type
_atom_site_occupancy
_atom_site_site_symmetry_order
_atom_site_calc_flag
_atom_site_refinement_flags_posn
_atom_site_refinement_flags_adp
_atom_site_refinement_flags_occupancy
_atom_site_disorder_assembly
_atom_site_disorder_group
N1 N 0.18775(9) 0.8763(2) 0.30066(6) 0.0377(4) Uani 1 1 d . . . . .
C1 C 0.16168(10) 0.9537(3) 0.33096(7) 0.0340(4) Uani 1 1 d . . . . .
O3 O -0.15825(6) 0.92397(17) 0.01133(5) 0.0307(3) Uani 1 1 d . . . . .
C10 C -0.06029(8) 0.7699(2) -0.01463(6) 0.0196(3) Uani 1 1 d . . . . .
C9 C -0.09262(8) 0.8657(2) 0.01949(6) 0.0222(3) Uani 1 1 d . . . . .
C8 C -0.05018(8) 0.9048(2) 0.06436(6) 0.0226(3) Uani 1 1 d . . . . .
C7 C 0.01418(8) 0.8362(2) 0.06524(6) 0.0217(3) Uani 1 1 d . . . . .
C4 C 0.07068(9) 0.8434(2) 0.10469(6) 0.0251(4) Uani 1 1 d . . . . .
C6 C 0.18697(10) 0.7836(3) 0.13557(7) 0.0328(4) Uani 1 1 d . . . . .
H6 H 0.230057 0.744968 0.128809 0.039 Uiso 1 1 calc R U . . .
C5 C 0.13621(9) 0.7889(3) 0.09612(7) 0.0303(4) Uani 1 1 d . . . . .
H5 H 0.145742 0.756123 0.063833 0.036 Uiso 1 1 calc R U . . .
C2 C 0.11600(14) 0.8913(3) 0.19052(8) 0.0563(7) Uani 1 1 d . . . . .
H2 H 0.108812 0.930493 0.222683 0.068 Uiso 1 1 calc R U . . .
C3 C 0.06173(13) 0.8995(3) 0.15332(8) 0.0498(6) Uani 1 1 d . . . . .
H3 H 0.019591 0.942339 0.160865 0.060 Uiso 1 1 calc R U . . .
O2 O -0.07152(6) 1.00393(18) 0.10202(5) 0.0320(3) Uani 1 1 d . . . . .
C11 C -0.13451(10) 1.0931(4) 0.08708(10) 0.0502(6) Uani 1 1 d . . . . .
H11A H -0.124674 1.193535 0.067234 0.060 Uiso 1 1 calc R U . . .
H11B H -0.154480 1.132871 0.117065 0.060 Uiso 1 1 calc R U . . .
C12 C -0.18439(11) 0.9833(4) 0.05723(9) 0.0497(6) Uani 1 1 d . . . . .
H12A H -0.195447 0.884700 0.077387 0.060 Uiso 1 1 calc R U . . .
H12B H -0.226167 1.048043 0.048850 0.060 Uiso 1 1 calc R U . . .
C13 C -0.08469(8) 0.7120(2) -0.06539(6) 0.0207(3) Uani 1 1 d . . . . .
C14 C -0.04055(9) 0.6379(2) -0.09754(6) 0.0248(3) Uani 1 1 d . . . . .
H14 H 0.005571 0.624030 -0.086825 0.030 Uiso 1 1 calc R U . . .
C17 C -0.15355(9) 0.7280(2) -0.08417(7) 0.0276(4) Uani 1 1 d . . . . .
H17 H -0.185191 0.776966 -0.064420 0.033 Uiso 1 1 calc R U . . .
C18A C 0.1640(6) 0.4310(11) 0.29047(16) 0.083(4) Uani 0.611(13) 1 d . . P A 2
H18A H 0.194076 0.445994 0.320721 0.125 Uiso 0.611(13) 1 calc R U P A 2
H18B H 0.161368 0.310901 0.281831 0.125 Uiso 0.611(13) 1 calc R U P A 2
H18C H 0.119207 0.472601 0.295984 0.125 Uiso 0.611(13) 1 calc R U P A 2
N3 N -0.13128(8) 0.5998(2) -0.16324(6) 0.0307(3) Uani 1 1 d . . . . .
C15 C -0.06560(10) 0.5851(2) -0.14541(7) 0.0291(4) Uani 1 1 d . . . . .
H15 H -0.035182 0.536880 -0.166285 0.035 Uiso 1 1 calc R U . . .
C16 C -0.17371(9) 0.6702(3) -0.13237(7) 0.0325(4) Uani 1 1 d . . . . .
H16 H -0.219634 0.680709 -0.144100 0.039 Uiso 1 1 calc R U . . .
Fe1 Fe 0.250000 0.750000 0.250000 0.02926(11) Uani 1 2 d S . P A .
S2 S 0.02254(2) 0.72340(5) 0.00990(2) 0.02087(10) Uani 1 1 d . . . . .
S1 S 0.12598(4) 1.06337(9) 0.37435(2) 0.05458(18) Uani 1 1 d . . . . .
O1 O 0.18945(8) 0.52446(18) 0.25054(5) 0.0368(3) Uani 1 1 d . . . . .
N2 N 0.17803(9) 0.8305(2) 0.18301(6) 0.0349(4) Uani 1 1 d . . . . .
C18B C 0.2153(7) 0.3709(9) 0.2768(4) 0.063(4) Uani 0.389(13) 1 d . . P A 1
H18D H 0.207781 0.379409 0.311954 0.094 Uiso 0.389(13) 1 calc R U P A 1
H18E H 0.263448 0.359972 0.273618 0.094 Uiso 0.389(13) 1 calc R U P A 1
H18F H 0.191867 0.271505 0.262393 0.094 Uiso 0.389(13) 1 calc R U P A 1
H1 H 0.1742(16) 0.493(4) 0.2238(12) 0.073(10) Uiso 1 1 d . . . . .

loop_
_atom_site_aniso_label
_atom_site_aniso_U_11
_atom_site_aniso_U_22
_atom_site_aniso_U_33
_atom_site_aniso_U_23
_atom_site_aniso_U_13
_atom_site_aniso_U_12
N1 0.0465(10) 0.0367(9) 0.0268(8) 0.0001(7) -0.0144(7) 0.0008(8)
C1 0.0393(10) 0.0327(10) 0.0285(9) 0.0060(8) -0.0056(8) -0.0106(8)
O3 0.0182(6) 0.0361(7) 0.0371(7) -0.0107(6) -0.0020(5) 0.0009(5)
C10 0.0184(7) 0.0178(7) 0.0210(8) 0.0020(6) -0.0059(6) -0.0029(6)
C9 0.0197(7) 0.0210(8) 0.0251(8) 0.0004(6) -0.0026(6) -0.0038(6)
C8 0.0253(8) 0.0206(8) 0.0215(8) -0.0016(6) -0.0005(6) -0.0058(6)
C7 0.0276(8) 0.0166(7) 0.0194(7) 0.0008(6) -0.0055(6) -0.0037(6)
C4 0.0350(9) 0.0156(7) 0.0223(8) 0.0014(6) -0.0113(7) -0.0035(6)
C6 0.0285(9) 0.0419(11) 0.0258(9) 0.0097(8) -0.0098(7) -0.0136(8)
C5 0.0282(9) 0.0405(10) 0.0205(8) 0.0052(7) -0.0065(7) -0.0124(8)
C2 0.0760(17) 0.0540(14) 0.0326(11) -0.0218(10) -0.0303(11) 0.0363(13)
C3 0.0608(14) 0.0528(14) 0.0311(11) -0.0169(10) -0.0224(10) 0.0322(11)
O2 0.0287(6) 0.0377(7) 0.0293(7) -0.0125(6) 0.0021(5) -0.0050(5)
C11 0.0268(10) 0.0672(16) 0.0566(14) -0.0325(12) 0.0043(9) 0.0025(10)
C12 0.0276(10) 0.0692(16) 0.0525(14) -0.0255(12) 0.0053(9) -0.0009(10)
C13 0.0222(8) 0.0171(7) 0.0214(8) 0.0028(6) -0.0065(6) -0.0039(6)
C14 0.0256(8) 0.0247(8) 0.0227(8) -0.0001(6) -0.0059(6) -0.0034(7)
C17 0.0238(8) 0.0286(9) 0.0286(9) 0.0002(7) -0.0070(7) -0.0002(7)
C18A 0.139(8) 0.081(4) 0.026(2) 0.009(2) -0.013(3) -0.070(5)
N3 0.0382(8) 0.0289(8) 0.0225(7) 0.0021(6) -0.0107(6) -0.0094(7)
C15 0.0353(9) 0.0285(9) 0.0222(8) -0.0006(7) -0.0036(7) -0.0051(7)
C16 0.0282(9) 0.0343(10) 0.0318(10) 0.0030(8) -0.0146(7) -0.0049(8)
Fe1 0.0385(2) 0.02268(19) 0.02293(19) 0.00021(14) -0.01732(15) -0.00383(14)
S2 0.02152(19) 0.01853(19) 0.02072(19) -0.00152(14) -0.00805(14) 0.00105(14)
S1 0.0623(4) 0.0529(4) 0.0529(4) -0.0061(3) 0.0288(3) -0.0179(3)
O1 0.0527(9) 0.0303(7) 0.0239(7) 0.0025(6) -0.0156(6) -0.0129(6)
N2 0.0483(10) 0.0248(8) 0.0272(8) -0.0003(6) -0.0206(7) -0.0036(7)
C18B 0.091(8) 0.035(3) 0.055(5) 0.017(3) -0.037(5) -0.021(4)

loop_
_atom_type_symbol
_atom_type_description
_atom_type_scat_dispersion_real
_atom_type_scat_dispersion_imag
_atom_type_scat_source
C C 0.0033 0.0016 'International Tables Vol C Tables 4.2.6.8 and 6.1.1.4'
H H 0.0000 0.0000 'International Tables Vol C Tables 4.2.6.8 and 6.1.1.4'
Fe Fe 0.3463 0.8444 'International Tables Vol C Tables 4.2.6.8 and 6.1.1.4'
N N 0.0061 0.0033 'International Tables Vol C Tables 4.2.6.8 and 6.1.1.4'
O O 0.0106 0.0060 'International Tables Vol C Tables 4.2.6.8 and 6.1.1.4'
S S 0.1246 0.1234 'International Tables Vol C Tables 4.2.6.8 and 6.1.1.4'

loop_
_geom_angle_atom_site_label_1
_geom_angle_atom_site_label_2
_geom_angle_atom_site_label_3
_geom_angle
_geom_angle_site_symmetry_1
_geom_angle_site_symmetry_3
_geom_angle_publ_flag
C1 N1 Fe1 171.28(16) . . ?
N1 C1 S1 179.10(19) . . ?
C9 O3 C12 112.06(14) . . ?
C9 C10 C13 130.13(15) . . ?
C9 C10 S2 109.81(12) . . ?
C13 C10 S2 120.04(12) . . ?
O3 C9 C10 124.18(14) . . ?
O3 C9 C8 122.32(15) . . ?
C10 C9 C8 113.48(14) . . ?
C7 C8 C9 113.57(15) . . ?
O2 C8 C9 122.79(15) . . ?
O2 C8 C7 123.62(14) . . ?
C8 C7 C4 129.68(16) . . ?
C8 C7 S2 109.93(12) . . ?
C4 C7 S2 120.37(13) . . ?
C5 C4 C7 121.67(16) . . ?
C3 C4 C7 121.91(18) . . ?
C3 C4 C5 116.39(16) . . ?
C5 C6 H6 118.0 . . ?
N2 C6 H6 118.0 . . ?
N2 C6 C5 124.03(19) . . ?
C4 C5 H5 120.0 . . ?
C6 C5 C4 119.92(18) . . ?
C6 C5 H5 120.0 . . ?
C3 C2 H2 118.0 . . ?
N2 C2 H2 118.0 . . ?
N2 C2 C3 124.1(2) . . ?
C4 C3 H3 120.2 . . ?
C2 C3 C4 119.6(2) . . ?
C2 C3 H3 120.2 . . ?
C8 O2 C11 112.55(14) . . ?
O2 C11 H11A 109.1 . . ?
O2 C11 H11B 109.1 . . ?
O2 C11 C12 112.4(2) . . ?
H11A C11 H11B 107.8 . . ?
C12 C11 H11A 109.1 . . ?
C12 C11 H11B 109.1 . . ?
O3 C12 C11 111.70(17) . . ?
O3 C12 H12A 109.3 . . ?
O3 C12 H12B 109.3 . . ?
C11 C12 H12A 109.3 . . ?
C11 C12 H12B 109.3 . . ?
H12A C12 H12B 107.9 . . ?
C14 C13 C10 121.52(14) . . ?
C14 C13 C17 116.78(15) . . ?
C17 C13 C10 121.70(16) . . ?
C13 C14 H14 120.1 . . ?
C15 C14 C13 119.78(16) . . ?
C15 C14 H14 120.1 . . ?
C13 C17 H17 120.4 . . ?
C16 C17 C13 119.11(17) . . ?
C16 C17 H17 120.4 . . ?
H18A C18A H18B 109.5 . . ?
H18A C18A H18C 109.5 . . ?
H18B C18A H18C 109.5 . . ?
O1 C18A H18A 109.5 . . ?
O1 C18A H18B 109.5 . . ?
O1 C18A H18C 109.5 . . ?
C15 N3 C16 116.87(15) . . ?
C14 C15 H15 118.3 . . ?
N3 C15 C14 123.42(18) . . ?
N3 C15 H15 118.3 . . ?
C17 C16 H16 118.0 . . ?
N3 C16 C17 124.04(17) . . ?
N3 C16 H16 118.0 . . ?
N1 Fe1 N1 180.00(10) 7_565 . ?
N1 Fe1 N2 90.97(6) 7_565 7_565 ?
N1 Fe1 N2 89.03(6) . 7_565 ?
N1 Fe1 N2 90.97(6) . . ?
N1 Fe1 N2 89.03(6) 7_565 . ?
O1 Fe1 N1 88.77(7) . 7_565 ?
O1 Fe1 N1 88.77(7) 7_565 . ?
O1 Fe1 N1 91.23(7) . . ?
O1 Fe1 N1 91.23(7) 7_565 7_565 ?
O1 Fe1 O1 180.0 7_565 . ?
O1 Fe1 N2 85.58(6) . . ?
O1 Fe1 N2 94.42(6) . 7_565 ?
O1 Fe1 N2 94.41(6) 7_565 . ?
O1 Fe1 N2 85.59(6) 7_565 7_565 ?
N2 Fe1 N2 180.0 7_565 . ?
C7 S2 C10 93.19(8) . . ?
C18A O1 Fe1 131.8(2) . . ?
C18A O1 H1 113(2) . . ?
Fe1 O1 H1 115(2) . . ?
C18B O1 Fe1 120.7(4) . . ?
C18B O1 H1 106(2) . . ?
C6 N2 Fe1 122.72(14) . . ?
C2 N2 C6 115.83(16) . . ?
C2 N2 Fe1 119.52(14) . . ?
O1 C18B H18D 109.5 . . ?
O1 C18B H18E 109.5 . . ?
O1 C18B H18F 109.5 . . ?
H18D C18B H18E 109.5 . . ?
H18D C18B H18F 109.5 . . ?
H18E C18B H18F 109.5 . . ?

loop_
_geom_bond_atom_site_label_1
_geom_bond_atom_site_label_2
_geom_bond_distance
_geom_bond_site_symmetry_2
_geom_bond_publ_flag
N1 C1 1.160(3) . ?
N1 Fe1 2.1370(19) . ?
C1 S1 1.641(2) . ?
O3 C9 1.3636(19) . ?
O3 C12 1.441(2) . ?
C10 C9 1.372(2) . ?
C10 C13 1.460(2) . ?
C10 S2 1.7334(16) . ?
C9 C8 1.423(2) . ?
C8 C7 1.369(2) . ?
C8 O2 1.358(2) . ?
C7 C4 1.456(2) . ?
C7 S2 1.7320(17) . ?
C4 C5 1.392(3) . ?
C4 C3 1.390(3) . ?
C6 H6 0.9300 . ?
C6 C5 1.379(2) . ?
C6 N2 1.339(3) . ?
C5 H5 0.9300 . ?
C2 H2 0.9300 . ?
C2 C3 1.387(3) . ?
C2 N2 1.338(3) . ?
C3 H3 0.9300 . ?
O2 C11 1.441(3) . ?
C11 H11A 0.9700 . ?
C11 H11B 0.9700 . ?
C11 C12 1.474(3) . ?
C12 H12A 0.9700 . ?
C12 H12B 0.9700 . ?
C13 C14 1.395(2) . ?
C13 C17 1.403(2) . ?
C14 H14 0.9300 . ?
C14 C15 1.383(2) . ?
C17 H17 0.9300 . ?
C17 C16 1.380(2) . ?
C18A H18A 0.9600 . ?
C18A H18B 0.9600 . ?
C18A H18C 0.9600 . ?
C18A O1 1.414(5) . ?
N3 C15 1.337(2) . ?
N3 C16 1.338(3) . ?
C15 H15 0.9300 . ?
C16 H16 0.9300 . ?
Fe1 O1 2.1163(14) 7_565 ?
Fe1 O1 2.1163(14) . ?
Fe1 N2 2.2571(14) . ?
Fe1 N2 2.2570(14) 7_565 ?
O1 C18B 1.450(7) . ?
O1 H1 0.79(3) . ?
C18B H18D 0.9600 . ?
C18B H18E 0.9600 . ?
C18B H18F 0.9600 . ?

loop_
_geom_torsion_atom_site_label_1
_geom_torsion_atom_site_label_2
_geom_torsion_atom_site_label_3
_geom_torsion_atom_site_label_4
_geom_torsion
_geom_torsion_site_symmetry_1
_geom_torsion_site_symmetry_2
_geom_torsion_site_symmetry_3
_geom_torsion_site_symmetry_4
_geom_torsion_publ_flag
O3 C9 C8 C7 -179.33(15) . . . . ?
O3 C9 C8 O2 -0.6(3) . . . . ?
C10 C9 C8 C7 -1.3(2) . . . . ?
C10 C9 C8 O2 177.39(15) . . . . ?
C10 C13 C14 C15 -179.83(15) . . . . ?
C10 C13 C17 C16 -179.65(16) . . . . ?
C9 O3 C12 C11 45.4(3) . . . . ?
C9 C10 C13 C14 169.87(17) . . . . ?
C9 C10 C13 C17 -10.2(3) . . . . ?
C9 C10 S2 C7 -1.16(13) . . . . ?
C9 C8 C7 C4 -177.95(16) . . . . ?
C9 C8 C7 S2 0.38(18) . . . . ?
C9 C8 O2 C11 -12.5(2) . . . . ?
C8 C7 C4 C5 -169.88(17) . . . . ?
C8 C7 C4 C3 12.3(3) . . . . ?
C8 C7 S2 C10 0.44(13) . . . . ?
C8 O2 C11 C12 41.9(3) . . . . ?
C7 C8 O2 C11 166.07(18) . . . . ?
C7 C4 C5 C6 -174.34(16) . . . . ?
C7 C4 C3 C2 175.0(2) . . . . ?
C4 C7 S2 C10 178.95(14) . . . . ?
C5 C4 C3 C2 -2.9(3) . . . . ?
C5 C6 N2 C2 -2.5(3) . . . . ?
C5 C6 N2 Fe1 161.63(15) . . . . ?
C3 C4 C5 C6 3.6(3) . . . . ?
C3 C2 N2 C6 3.2(4) . . . . ?
C3 C2 N2 Fe1 -161.4(2) . . . . ?
O2 C8 C7 C4 3.4(3) . . . . ?
O2 C8 C7 S2 -178.30(13) . . . . ?
O2 C11 C12 O3 -60.4(3) . . . . ?
C12 O3 C9 C10 165.77(18) . . . . ?
C12 O3 C9 C8 -16.4(2) . . . . ?
C13 C10 C9 O3 1.5(3) . . . . ?
C13 C10 C9 C8 -176.47(16) . . . . ?
C13 C10 S2 C7 177.12(13) . . . . ?
C13 C14 C15 N3 -0.5(3) . . . . ?
C13 C17 C16 N3 -0.6(3) . . . . ?
C14 C13 C17 C16 0.3(2) . . . . ?
C17 C13 C14 C15 0.2(2) . . . . ?
C15 N3 C16 C17 0.4(3) . . . . ?
C16 N3 C15 C14 0.2(3) . . . . ?
S2 C10 C9 O3 179.56(13) . . . . ?
S2 C10 C9 C8 1.58(18) . . . . ?
S2 C10 C13 C14 -8.0(2) . . . . ?
S2 C10 C13 C17 171.91(13) . . . . ?
S2 C7 C4 C5 11.9(2) . . . . ?
S2 C7 C4 C3 -165.89(17) . . . . ?
N2 C6 C5 C4 -0.9(3) . . . . ?
N2 C2 C3 C4 -0.5(4) . . . . ?

loop_
_smtbx_masks_void_nr
_smtbx_masks_void_average_x
_smtbx_masks_void_average_y
_smtbx_masks_void_average_z
_smtbx_masks_void_volume
_smtbx_masks_void_count_electrons
_smtbx_masks_void_content
1 0.000 -0.720 0.250 88.4 13.3 '2 H2O'
2 0.000 -0.579 0.750 88.4 13.3 '2 H2O'
3 0.250 -0.042 0.500 69.9 17.9 '2 H2O'
4 0.250 0.542 1.000 69.9 17.9 '2 H2O'
5 0.500 -0.510 0.750 88.4 13.3 '2 H2O'
6 0.500 -0.948 0.250 88.4 13.3 '2 H2O'
7 0.750 0.042 0.500 69.9 17.9 '2 H2O'
8 0.750 0.458 1.000 69.9 17.9 '2 H2O'
